data_7153832
loop_
_publ_author_name
'Botha, F.'
'B\"ohm, S'
'Dvo\<r\'akov\'a, H'
'Eigner, V.'
'Lhot\'ak, P'

_publ_section_title
;
 Mercuration of thiacalix[4]arenes in the cone and 1,3-alternate
 conformations.
;
_journal_issue 28
_journal_name_full 'Organic &amp; biomolecular chemistry'
_journal_page_first 5136
_journal_page_last 5143
_journal_paper_doi 10.1039/c4ob00799a
_journal_volume 12
_journal_year 2014
_chemical_absolute_configuration ad
_chemical_formula_moiety 'C36 H39 Cl1 Hg1 O4 S4'
_chemical_formula_sum 'C36 H39 Cl Hg O4 S4'
_chemical_formula_weight 900.01
_space_group_IT_number 4
_symmetry_cell_setting monoclinic
_symmetry_space_group_name_Hall 'P 2yb'
_symmetry_space_group_name_H-M 'P 1 21 1'
_atom_sites_solution_hydrogens difmap
_atom_sites_solution_primary direct
_atom_sites_solution_secondary difmap
_cell_angle_alpha 90
_cell_angle_beta 97.027(2)
_cell_angle_gamma 90
_cell_formula_units_Z 4
_cell_length_a 10.6542(2)
_cell_length_b 20.3405(4)
_cell_length_c 16.8979(4)
_cell_measurement_reflns_used 8585
_cell_measurement_temperature 120
_cell_measurement_theta_max 67
_cell_measurement_theta_min 3
_cell_volume 3634.47(13)
_computing_cell_refinement 'CrysAlis, (Oxford Diffraction, 2002)'
_computing_data_collection 'Gemini, (Oxford Diffraction, 2006)'
_computing_data_reduction 'CrysAlis, (Oxford Diffraction, 2002)'
_computing_molecular_graphics 'CAMERON (Watkin et al., 1996)'
_computing_publication_material 'CRYSTALS (Betteridge et al., 2003)'
_computing_structure_refinement 'CRYSTALS (Betteridge et al., 2003)'
_computing_structure_solution 'SIR92 (Altomare et al., 1994)'
_diffrn_ambient_pressure 101
_diffrn_ambient_temperature 120
_diffrn_measured_fraction_theta_full 0.979
_diffrn_measured_fraction_theta_max 0.979
_diffrn_measurement_device Area
_diffrn_measurement_device_type 'Oxford Diffraction Gemini'
_diffrn_measurement_method '\f & \w scans'
_diffrn_radiation_monochromator graphite
_diffrn_radiation_type 'Cu K\a'
_diffrn_radiation_wavelength 1.54184
_diffrn_reflns_av_R_equivalents 0.035
_diffrn_reflns_limit_h_max 12
_diffrn_reflns_limit_h_min -12
_diffrn_reflns_limit_k_max 23
_diffrn_reflns_limit_k_min -24
_diffrn_reflns_limit_l_max 19
_diffrn_reflns_limit_l_min -20
_diffrn_reflns_number 21312
_diffrn_reflns_theta_full 67.110
_diffrn_reflns_theta_max 67.110
_diffrn_reflns_theta_min 3.416
_diffrn_standards_number 0
_exptl_absorpt_coefficient_mu 10.719
_exptl_absorpt_correction_T_max 0.46
_exptl_absorpt_correction_T_min 0.13
_exptl_absorpt_correction_type analytical
_exptl_absorpt_process_details
; 
 Analytical Absorption (De Meulenaer & Tompa, 1965) 
;
_exptl_crystal_colour colourless
_exptl_crystal_density_diffrn 1.645
_exptl_crystal_density_method 'not measured'
_exptl_crystal_description plate
_exptl_crystal_F_000 1792
_exptl_crystal_size_max 0.296
_exptl_crystal_size_mid 0.240
_exptl_crystal_size_min 0.072
_refine_diff_density_max 2.43
_refine_diff_density_min -1.09
_refine_ls_abs_structure_details 'Flack (1983), 5838 Friedel-pairs'
_refine_ls_abs_structure_Flack 0.185(14)
_refine_ls_extinction_method None
_refine_ls_goodness_of_fit_ref 0.9277
_refine_ls_hydrogen_treatment constr
_refine_ls_matrix_type full
_refine_ls_number_parameters 929
_refine_ls_number_reflns 12344
_refine_ls_number_restraints 175
_refine_ls_R_factor_all 0.0607
_refine_ls_R_factor_gt 0.0509
_refine_ls_shift/su_max 0.0426880
_refine_ls_shift/su_mean 0.0066840
_refine_ls_structure_factor_coef Fsqd
_refine_ls_weighting_details
;
 Method, part 1, Chebychev polynomial, (Watkin, 1994, Prince, 1982) 
 [weight] = 1.0/[A~0~*T~0~(x)+A~1~*T~1~(x) ... +A~n-1~]*T~n-1~(x)] 
 where A~i~ are the Chebychev coefficients listed below and x= Fcalc/Fmax 
 Method = Robust Weighting (Prince, 1982) 
 W = [weight] * [1-(deltaF/6*sigmaF)^2^]^2^ 
 A~i~ are: 
 0.329E+04 0.534E+04 0.341E+04 0.153E+04 409. 
;
_refine_ls_weighting_scheme calc
_refine_ls_wR_factor_all 0.1324
_refine_ls_wR_factor_gt 0.1192
_refine_ls_wR_factor_ref 0.1324
_reflns_limit_h_max 12
_reflns_limit_h_min -12
_reflns_limit_k_max 23
_reflns_limit_k_min -24
_reflns_limit_l_max 20
_reflns_limit_l_min 0
_reflns_number_gt 10366
_reflns_number_total 12397
_reflns_threshold_expression I>2.0\s(I)
_oxford_diffrn_Wilson_B_factor 3.48
_oxford_diffrn_Wilson_scale 0.25
_oxford_refine_ls_r_factor_ref 0.0606
_oxford_refine_ls_scale 2.380(13)
_oxford_reflns_number_all 12345
_oxford_reflns_threshold_expression_ref I>0.0\s(I)
_cod_data_source_file c4ob00799a2.cif
_cod_data_source_block 1
_cod_depositor_comments 'Adding full bibliography for 7153832--7153834.cif.'
_cod_original_cell_volume 3634.46(13)
_cod_original_sg_symbol_H-M 'P 1 21 1 '
_cod_original_formula_sum 'C36 H39 Cl1 Hg1 O4 S4'
_cod_database_code 7153832

loop_
_symmetry_equiv_pos_as_xyz
x,y,z
-x,y+1/2,-z

loop_
_atom_site_label
_atom_site_type_symbol
_atom_site_fract_x
_atom_site_fract_y
_atom_site_fract_z
_atom_site_U_iso_or_equiv
_atom_site_occupancy
_atom_site_adp_type
_atom_site_refinement_flags_posn
_atom_site_refinement_flags_adp
_atom_site_disorder_assembly
_atom_site_disorder_group
C1 C 0.5114(10) 0.4048(5) 0.9888(6) 0.0320 1.0000 Uani . . . .
S2 S 0.4198(3) 0.3961(2) 0.89507(15) 0.0424 1.0000 Uani . . . .
C3 C 0.3544(11) 0.4732(7) 0.8660(6) 0.0370 1.0000 Uani . . . .
C4 C 0.2295(11) 0.4759(7) 0.8350(6) 0.0385 1.0000 Uani . . . .
C5 C 0.1819(13) 0.5334(7) 0.7983(7) 0.0459 1.0000 Uani . . . .
C6 C 0.2500(13) 0.5884(6) 0.7993(7) 0.0470 1.0000 Uani . . . .
C7 C 0.3766(16) 0.5897(7) 0.8322(7) 0.0617 1.0000 Uani . U . .
S8 S 0.4675(5) 0.6602(2) 0.8233(2) 0.0666 1.0000 Uani . U . .
C9 C 0.5360(14) 0.6830(7) 0.9186(8) 0.0514 1.0000 Uani . . . .
C10 C 0.6621(13) 0.7114(7) 0.9228(8) 0.0489 1.0000 Uani . . . .
C11 C 0.7178(13) 0.7391(6) 0.9910(8) 0.0460 1.0000 Uani . . . .
C12 C 0.6581(11) 0.7371(5) 1.0608(8) 0.0382 1.0000 Uani . . . .
C13 C 0.5355(12) 0.7101(6) 1.0580(7) 0.0389 1.0000 Uani . . . .
S14 S 0.4630(4) 0.72101(17) 1.1453(2) 0.0544 1.0000 Uani . . . .
C15 C 0.3964(13) 0.6469(6) 1.1685(7) 0.0421 1.0000 Uani . . . .
C16 C 0.2746(14) 0.6478(8) 1.1956(8) 0.0572 1.0000 Uani . . . .
C17 C 0.2255(15) 0.5951(8) 1.2251(8) 0.0566 1.0000 Uani . . . .
C18 C 0.2880(14) 0.5360(8) 1.2280(8) 0.0532 1.0000 Uani . . . .
C19 C 0.4041(15) 0.5287(6) 1.2028(7) 0.0486 1.0000 Uani . . . .
S20 S 0.4874(4) 0.45482(16) 1.21910(17) 0.0507 1.0000 Uani . . . .
C21 C 0.5386(12) 0.4296(6) 1.1272(7) 0.0420 1.0000 Uani . . . .
C22 C 0.6569(12) 0.3991(8) 1.1371(7) 0.0509 1.0000 Uani . . . .
C23 C 0.7038(13) 0.3718(7) 1.0701(9) 0.0573 1.0000 Uani . . . .
C24 C 0.6306(14) 0.3735(6) 0.9970(8) 0.0535 1.0000 Uani . . . .
C25 C 0.4275(13) 0.5301(7) 0.8669(7) 0.0445 1.0000 Uani . . . .
C26 C 0.4762(11) 0.6818(5) 0.9853(7) 0.0322 1.0000 Uani . . . .
C27 C 0.4576(14) 0.5857(6) 1.1735(7) 0.0456 1.0000 Uani . . . .
C28 C 0.4669(11) 0.4332(5) 1.0525(7) 0.0373 1.0000 Uani . . . .
O29 O 0.5543(9) 0.5300(5) 0.9014(6) 0.0604 1.0000 Uani D U . .
C30 C 0.639(2) 0.5200(14) 0.8539(11) 0.0594 0.5521 Uani D U 2 1
C31 C 0.7669(19) 0.5288(14) 0.8985(11) 0.0552 0.5521 Uani D U 2 1
C32 C 0.864(2) 0.5283(15) 0.8410(15) 0.0669 0.5521 Uani D U 2 1
O33 O 0.3607(8) 0.6534(5) 0.9883(5) 0.0485 1.0000 Uani . U . .
C34 C 0.2588(12) 0.6963(6) 0.9620(9) 0.0470 1.0000 Uani . U . .
C35 C 0.1354(14) 0.6576(9) 0.9673(11) 0.0684 1.0000 Uani . . . .
C36 C 0.0247(17) 0.6985(11) 0.9227(14) 0.1031 1.0000 Uani . . . .
O37 O 0.5741(10) 0.5809(4) 1.1454(6) 0.0585 1.0000 Uani D U . .
C38 C 0.6860(19) 0.5913(9) 1.2136(10) 0.0576 0.6829 Uani D U 1 1
C39 C 0.8104(17) 0.5645(7) 1.1861(11) 0.0512 0.6829 Uani D U 1 1
C40 C 0.844(2) 0.6013(10) 1.1131(14) 0.0660 0.6829 Uani D U 1 1
O41 O 0.3523(7) 0.4643(4) 1.0441(5) 0.0403 1.0000 Uani . . . .
C42 C 0.2454(12) 0.4235(7) 1.0561(8) 0.0476 1.0000 Uani . . . .
C43 C 0.1298(13) 0.4647(8) 1.0444(8) 0.0570 1.0000 Uani . . . .
C44 C 0.0092(13) 0.4261(9) 1.0526(8) 0.0651 1.0000 Uani . . . .
Hg45 Hg 0.12268(5) 0.39232(8) 0.84436(3) 0.0475 1.0000 Uani . . . .
Cl46 Cl 0.0007(3) 0.30302(19) 0.8651(2) 0.0598 1.0000 Uani . . . .
C101 C -0.0220(12) 0.4626(6) 0.5133(7) 0.0420 1.0000 Uani . U . .
S102 S 0.0737(3) 0.4706(2) 0.60642(18) 0.0471 1.0000 Uani . . . .
C103 C 0.1378(12) 0.3908(8) 0.6339(6) 0.0477 1.0000 Uani . . . .
C104 C 0.2651(11) 0.3929(9) 0.6679(6) 0.0460 1.0000 Uani . . . .
C105 C 0.3210(14) 0.3358(7) 0.7017(7) 0.0503 1.0000 Uani . U . .
C106 C 0.2433(15) 0.2787(7) 0.7027(7) 0.0572 1.0000 Uani . U . .
C107 C 0.1208(13) 0.2787(7) 0.6652(7) 0.0496 1.0000 Uani . . . .
S108 S 0.0331(5) 0.2046(2) 0.6763(2) 0.0701 1.0000 Uani . . . .
C109 C -0.0398(13) 0.1818(5) 0.5782(8) 0.0431 1.0000 Uani . . . .
C110 C -0.1574(14) 0.1562(6) 0.5759(8) 0.0482 1.0000 Uani . . . .
C111 C -0.2166(13) 0.1293(6) 0.5034(8) 0.0488 1.0000 Uani . . . .
C112 C -0.1569(13) 0.1303(6) 0.4380(8) 0.0480 1.0000 Uani . . . .
C113 C -0.0398(13) 0.1573(5) 0.4383(8) 0.0436 1.0000 Uani . . . .
S114 S 0.0386(4) 0.14587(17) 0.3542(2) 0.0522 1.0000 Uani . . . .
C115 C 0.1093(13) 0.2244(7) 0.3306(7) 0.0452 1.0000 Uani . . . .
C116 C 0.2222(14) 0.2191(7) 0.3056(7) 0.0492 1.0000 Uani . . . .
C117 C 0.2797(15) 0.2770(7) 0.2759(8) 0.0541 1.0000 Uani . . . .
C118 C 0.2125(15) 0.3345(6) 0.2721(8) 0.0536 1.0000 Uani . . . .
C119 C 0.0943(14) 0.3364(6) 0.2994(7) 0.0449 1.0000 Uani . . . .
S120 S 0.0097(4) 0.41295(17) 0.28216(18) 0.0548 1.0000 Uani . . . .
C121 C -0.0472(14) 0.4365(5) 0.3712(7) 0.0430 1.0000 Uani . . . .
C122 C -0.1660(14) 0.4671(7) 0.3688(8) 0.0521 1.0000 Uani . . . .
C123 C -0.2061(14) 0.4951(6) 0.4303(9) 0.0546 1.0000 Uani . . . .
C124 C -0.1372(12) 0.4914(6) 0.5055(8) 0.0453 1.0000 Uani . U . .
C125 C 0.0669(15) 0.3356(7) 0.6336(7) 0.0519 1.0000 Uani . . . .
C126 C 0.0219(13) 0.1822(6) 0.5086(9) 0.0479 1.0000 Uani . . . .
C127 C 0.0363(14) 0.2817(6) 0.3283(7) 0.0459 1.0000 Uani . . . .
C128 C 0.0287(11) 0.4344(5) 0.4447(6) 0.0341 1.0000 Uani . . . .
O129 O -0.0533(11) 0.3356(5) 0.6002(6) 0.0708 1.0000 Uani . U . .
C130 C -0.1408(16) 0.3470(11) 0.6510(9) 0.0908 1.0000 Uani . . . .
C131 C -0.2674(17) 0.3380(10) 0.6035(11) 0.0886 1.0000 Uani . . . .
C132 C -0.3659(17) 0.3595(9) 0.6507(10) 0.0951 1.0000 Uani . U . .
O133 O 0.1392(9) 0.2118(4) 0.5112(6) 0.0519 1.0000 Uani . . . .
C134 C 0.2473(15) 0.1676(8) 0.5379(13) 0.0701 1.0000 Uani . . . .
C135 C 0.3651(15) 0.2049(9) 0.5389(10) 0.0751 1.0000 Uani . . . .
C136 C 0.4783(18) 0.1693(12) 0.5713(14) 0.1072 1.0000 Uani . . . .
O137 O -0.0871(11) 0.2871(6) 0.3495(7) 0.0390 0.7298 Uani D U 3 1
C138 C -0.1882(14) 0.2757(8) 0.2871(8) 0.0424 0.7298 Uani D U 3 1
C139 C -0.3102(15) 0.3026(8) 0.3114(9) 0.0503 0.7298 Uani D U 3 1
C140 C -0.3563(17) 0.2638(9) 0.3773(10) 0.0533 0.7298 Uani D U 3 1
O141 O 0.1410(7) 0.4036(4) 0.4550(4) 0.0404 1.0000 Uani . . . .
C142 C 0.2481(13) 0.4438(7) 0.4441(8) 0.0474 1.0000 Uani . . . .
C143 C 0.3649(12) 0.4018(10) 0.4565(8) 0.0658 1.0000 Uani . . . .
C144 C 0.4801(15) 0.4400(11) 0.4450(10) 0.0818 1.0000 Uani . . . .
Hg145 Hg 0.37391(7) 0.47460(9) 0.65680(4) 0.0447 0.7278 Uani . . 4 1
Cl146 Cl 0.4993(5) 0.5636(2) 0.6340(3) 0.0794 1.0000 Uani . . . .
Hg147 Hg 0.34695(18) 0.14343(11) 0.33464(10) 0.0544 0.2722 Uani . . 4 2
C230 C 0.633(3) 0.4964(15) 0.8320(13) 0.0620 0.4479 Uani D U 2 2
C231 C 0.787(2) 0.4889(11) 0.8664(16) 0.0607 0.4479 Uani D U 2 2
C232 C 0.848(2) 0.5582(14) 0.8772(19) 0.0629 0.4479 Uani D U 2 2
C238 C 0.683(3) 0.5946(18) 1.1708(17) 0.0586 0.3171 Uani D U 1 2
C239 C 0.769(3) 0.5704(17) 1.114(2) 0.0591 0.3171 Uani D U 1 2
C240 C 0.900(3) 0.5899(16) 1.146(3) 0.0574 0.3171 Uani D U 1 2
O337 O -0.044(3) 0.2896(14) 0.3805(15) 0.0389 0.2702 Uani D U 3 2
C338 C -0.165(3) 0.2834(19) 0.3362(14) 0.0349 0.2702 Uani D U 3 2
C339 C -0.267(3) 0.2883(19) 0.3945(14) 0.0375 0.2702 Uani D U 3 2
C340 C -0.396(3) 0.295(2) 0.347(2) 0.0405 0.2702 Uani D U 3 2
H61 H 0.2141 0.6266 0.7756 0.0512 1.0000 Uiso R . . .
H101 H 0.7048 0.7108 0.8778 0.0691 1.0000 Uiso R . . .
H111 H 0.7972 0.7584 0.9935 0.0593 1.0000 Uiso R . . .
H121 H 0.6974 0.7542 1.1084 0.0462 1.0000 Uiso R . . .
H342 H 0.2593 0.7349 0.9948 0.0561 1.0000 Uiso R . . .
H341 H 0.2628 0.7086 0.9069 0.0561 1.0000 Uiso R . . .
H351 H 0.1249 0.6502 1.0226 0.0851 1.0000 Uiso R . . .
H352 H 0.1404 0.6157 0.9410 0.0850 1.0000 Uiso R . . .
H362 H -0.0451 0.6964 0.9550 0.1470 1.0000 Uiso R . . .
H363 H 0.0532 0.7438 0.9179 0.1470 1.0000 Uiso R . . .
H361 H -0.0011 0.6801 0.8700 0.1470 1.0000 Uiso R . . .
H221 H 0.7037 0.3955 1.1871 0.0649 1.0000 Uiso R . . .
H231 H 0.7837 0.3533 1.0755 0.0681 1.0000 Uiso R . . .
H241 H 0.6623 0.3552 0.9522 0.0652 1.0000 Uiso R . . .
H421 H 0.2572 0.4059 1.1094 0.0650 1.0000 Uiso R . . .
H422 H 0.2372 0.3879 1.0173 0.0650 1.0000 Uiso R . . .
H431 H 0.1362 0.4980 1.0852 0.0651 1.0000 Uiso R . . .
H432 H 0.1227 0.4852 0.9925 0.0652 1.0000 Uiso R . . .
H443 H -0.0646 0.4536 1.0442 0.1130 1.0000 Uiso R . . .
H442 H 0.0162 0.4076 1.1051 0.1131 1.0000 Uiso R . . .
H441 H 0.0044 0.3913 1.0137 0.1132 1.0000 Uiso R . . .
H181 H 0.2511 0.4995 1.2490 0.0604 1.0000 Uiso R . . .
H171 H 0.1468 0.5978 1.2431 0.0619 1.0000 Uiso R . . .
H161 H 0.2298 0.6866 1.1936 0.0679 1.0000 Uiso R . . .
H1121 H -0.1987 0.1129 0.3913 0.0582 1.0000 Uiso R . . .
H1111 H -0.2964 0.1106 0.5017 0.0563 1.0000 Uiso R . . .
H1101 H -0.1985 0.1557 0.6214 0.0533 1.0000 Uiso R . . .
H1341 H 0.2476 0.1308 0.5017 0.0922 1.0000 Uiso R . . .
H1342 H 0.2399 0.1514 0.5912 0.0922 1.0000 Uiso R . . .
H1351 H 0.3567 0.2453 0.5679 0.0890 1.0000 Uiso R . . .
H1352 H 0.3785 0.2148 0.4845 0.0890 1.0000 Uiso R . . .
H1061 H 0.2762 0.2399 0.7270 0.0770 1.0000 Uiso R . . .
H1421 H 0.2390 0.4610 0.3905 0.0538 1.0000 Uiso R . . .
H1422 H 0.2548 0.4798 0.4816 0.0540 1.0000 Uiso R . . .
H1432 H 0.3551 0.3653 0.4199 0.0790 1.0000 Uiso R . . .
H1431 H 0.3751 0.3855 0.5110 0.0790 1.0000 Uiso R . . .
H1443 H 0.5511 0.4110 0.4542 0.1012 1.0000 Uiso R . . .
H1441 H 0.4723 0.4561 0.3912 0.1010 1.0000 Uiso R . . .
H1442 H 0.4917 0.4763 0.4817 0.1008 1.0000 Uiso R . . .
H1181 H 0.2450 0.3717 0.2507 0.0653 1.0000 Uiso R . . .
H1221 H -0.2169 0.4669 0.3200 0.0633 1.0000 Uiso R . . .
H1231 H -0.2833 0.5166 0.4234 0.0662 1.0000 Uiso R . . .
H1241 H -0.1702 0.5087 0.5505 0.0552 1.0000 Uiso R . . .
H382 H 0.6967 0.6388 1.2207 0.0629 0.6829 Uiso R . 1 1
H381 H 0.6675 0.5713 1.2637 0.0631 0.6829 Uiso R . 1 1
H391 H 0.8772 0.5667 1.2302 0.0470 0.6829 Uiso R . 1 1
H392 H 0.7952 0.5193 1.1703 0.0467 0.6829 Uiso R . 1 1
H403 H 0.9269 0.5869 1.1027 0.0861 0.6829 Uiso R . 1 1
H401 H 0.8477 0.6475 1.1243 0.0860 0.6829 Uiso R . 1 1
H402 H 0.7848 0.5935 1.0661 0.0859 0.6829 Uiso R . 1 1
H2403 H 0.9515 0.5577 1.1237 0.0850 0.3171 Uiso R . 1 2
H2402 H 0.9239 0.6334 1.1308 0.0850 0.3171 Uiso R . 1 2
H2401 H 0.9110 0.5863 1.2031 0.0849 0.3171 Uiso R . 1 2
H312 H 0.7708 0.5702 0.9275 0.0741 0.5521 Uiso R . 2 1
H311 H 0.7845 0.4928 0.9359 0.0740 0.5521 Uiso R . 2 1
H322 H 0.9476 0.5310 0.8695 0.1031 0.5521 Uiso R . 2 1
H323 H 0.8491 0.5657 0.8065 0.1030 0.5521 Uiso R . 2 1
H321 H 0.8559 0.4885 0.8102 0.1030 0.5521 Uiso R . 2 1
H2311 H 0.8305 0.4689 0.8253 0.0769 0.4479 Uiso R . 2 2
H2312 H 0.8009 0.4627 0.9144 0.0770 0.4479 Uiso R . 2 2
H2323 H 0.9297 0.5546 0.9115 0.0950 0.4479 Uiso R . 2 2
H2321 H 0.8597 0.5795 0.8263 0.0949 0.4479 Uiso R . 2 2
H2322 H 0.7866 0.5831 0.9046 0.0950 0.4479 Uiso R . 2 2
H1301 H -0.1331 0.3915 0.6708 0.0930 1.0000 Uiso R . . .
H1302 H -0.1306 0.3163 0.6950 0.0928 1.0000 Uiso R . . .
H1312 H -0.2717 0.3629 0.5541 0.1021 1.0000 Uiso R . . .
H1311 H -0.2803 0.2912 0.5909 0.1022 1.0000 Uiso R . . .
H1321 H -0.4446 0.3416 0.6255 0.1411 1.0000 Uiso R . . .
H1322 H -0.3678 0.4068 0.6500 0.1412 1.0000 Uiso R . . .
H1323 H -0.3464 0.3432 0.7048 0.1411 1.0000 Uiso R . . .
H2381 H 0.6955 0.6394 1.1857 0.0558 0.3171 Uiso R . 1 2
H2382 H 0.7070 0.5673 1.2156 0.0558 0.3171 Uiso R . 1 2
H2302 H 0.6194 0.5204 0.7835 0.0641 0.4479 Uiso R . 2 2
H2301 H 0.6012 0.4530 0.8235 0.0641 0.4479 Uiso R . 2 2
H302 H 0.6272 0.5500 0.8105 0.0709 0.5521 Uiso R . 2 1
H301 H 0.6297 0.4763 0.8342 0.0709 0.5521 Uiso R . 2 1
H51 H 0.0984 0.5335 0.7711 0.0554 1.0000 Uiso R . . .
H1051 H 0.4082 0.3346 0.7217 0.0615 1.0000 Uiso R . . .
H1171 H 0.3619 0.2755 0.2596 0.0685 1.0000 Uiso R . . .
H1382 H -0.1698 0.2982 0.2406 0.0547 0.7298 Uiso R . 3 1
H1381 H -0.1966 0.2300 0.2762 0.0547 0.7298 Uiso R . 3 1
H1392 H -0.3734 0.3022 0.2665 0.0743 0.7298 Uiso R . 3 1
H1391 H -0.2966 0.3464 0.3298 0.0743 0.7298 Uiso R . 3 1
H1402 H -0.4327 0.2820 0.3911 0.0735 0.7298 Uiso R . 3 1
H1401 H -0.3709 0.2198 0.3594 0.0735 0.7298 Uiso R . 3 1
H1403 H -0.2941 0.2640 0.4227 0.0735 0.7298 Uiso R . 3 1
H3381 H -0.1763 0.3196 0.3006 0.0510 0.2702 Uiso R . 3 2
H3382 H -0.1696 0.2436 0.3067 0.0510 0.2702 Uiso R . 3 2
H3392 H -0.2533 0.3241 0.4305 0.0583 0.2702 Uiso R . 3 2
H3391 H -0.2650 0.2483 0.4236 0.0583 0.2702 Uiso R . 3 2
H3403 H -0.4602 0.2955 0.3812 0.0564 0.2702 Uiso R . 3 2
H3402 H -0.3976 0.3350 0.3180 0.0564 0.2702 Uiso R . 3 2
H3401 H -0.4093 0.2592 0.3110 0.0564 0.2702 Uiso R . 3 2
H1041 H 0.3108 0.4331 0.6682 0.0554 0.2722 Uiso R . 4 2
H1161 H 0.2637 0.1777 0.3067 0.0595 0.7278 Uiso R . 4 1
H1363 H 0.5513 0.1959 0.5702 0.1260 1.0000 Uiso R . . .
H1362 H 0.4863 0.1306 0.5410 0.1260 1.0000 Uiso R . . .
H1361 H 0.4699 0.1577 0.6249 0.1260 1.0000 Uiso R . . .
H2391 H 0.7469 0.5893 1.0629 0.0691 0.3171 Uiso R . 1 2
H2392 H 0.7627 0.5239 1.1104 0.0691 0.3171 Uiso R . 1 2

loop_
_atom_site_aniso_label
_atom_site_aniso_U_11
_atom_site_aniso_U_22
_atom_site_aniso_U_33
_atom_site_aniso_U_23
_atom_site_aniso_U_13
_atom_site_aniso_U_12
C1 0.041(5) 0.021(6) 0.031(5) 0.002(4) -0.009(4) -0.006(4)
S2 0.0601(16) 0.0356(14) 0.0277(13) -0.0083(16) -0.0105(11) -0.0005(18)
C3 0.047(6) 0.033(6) 0.028(5) 0.006(5) -0.006(4) -0.020(6)
C4 0.054(7) 0.033(6) 0.027(5) -0.003(5) -0.004(5) -0.012(6)
C5 0.053(7) 0.058(8) 0.024(5) -0.009(5) -0.006(5) 0.011(6)
C6 0.064(8) 0.036(6) 0.037(6) -0.001(5) -0.009(6) 0.002(6)
C7 0.105(5) 0.047(4) 0.027(4) 0.026(4) -0.017(4) -0.031(4)
S8 0.108(3) 0.052(2) 0.0329(17) 0.0181(15) -0.0179(18) -0.032(2)
C9 0.069(9) 0.048(8) 0.034(7) 0.022(6) -0.007(6) -0.004(7)
C10 0.053(7) 0.046(8) 0.046(8) 0.016(6) -0.002(6) -0.002(6)
C11 0.047(7) 0.037(7) 0.053(8) 0.006(6) 0.001(6) 0.004(6)
C12 0.038(6) 0.025(6) 0.048(7) -0.005(5) -0.006(5) 0.000(5)
C13 0.055(7) 0.027(6) 0.032(6) 0.009(5) -0.004(5) 0.003(5)
S14 0.086(2) 0.0243(15) 0.055(2) -0.0038(15) 0.0162(18) -0.0024(16)
C15 0.067(8) 0.021(5) 0.038(6) 0.001(5) 0.000(6) -0.002(6)
C16 0.073(9) 0.054(8) 0.043(7) 0.000(7) 0.004(7) 0.019(7)
C17 0.069(9) 0.065(9) 0.037(7) -0.007(7) 0.015(7) -0.017(8)
C18 0.065(9) 0.064(9) 0.032(7) -0.005(6) 0.009(6) -0.014(7)
C19 0.085(10) 0.032(6) 0.025(6) 0.006(5) -0.009(6) -0.002(7)
S20 0.093(3) 0.0315(17) 0.0241(14) 0.0027(11) -0.0074(15) -0.0057(15)
C21 0.058(7) 0.024(6) 0.038(7) 0.004(5) -0.017(6) -0.005(5)
C22 0.071(8) 0.037(7) 0.038(6) 0.007(6) -0.024(5) 0.008(7)
C23 0.041(7) 0.055(9) 0.072(10) -0.017(7) -0.010(7) 0.014(6)
C24 0.068(8) 0.039(8) 0.050(7) 0.002(5) -0.005(6) 0.003(6)
C25 0.056(8) 0.053(8) 0.022(6) 0.005(5) -0.009(5) 0.005(6)
C26 0.051(7) 0.012(5) 0.032(6) 0.007(4) -0.003(5) 0.004(4)
C27 0.070(9) 0.034(7) 0.032(6) 0.006(5) 0.004(6) -0.011(6)
C28 0.048(7) 0.025(6) 0.036(6) -0.006(5) -0.010(5) -0.016(5)
O29 0.058(5) 0.059(5) 0.057(5) 0.007(4) -0.020(4) -0.021(4)
C30 0.060(9) 0.054(9) 0.057(10) 0.003(8) -0.021(8) -0.023(8)
C31 0.048(8) 0.060(9) 0.051(9) 0.000(8) -0.018(8) -0.015(8)
C32 0.055(9) 0.077(10) 0.064(9) -0.006(8) -0.011(8) -0.017(8)
O33 0.046(4) 0.041(4) 0.056(5) -0.003(4) -0.003(4) -0.006(4)
C34 0.045(6) 0.038(6) 0.057(6) -0.015(5) 0.003(5) -0.008(5)
C35 0.049(8) 0.071(10) 0.085(11) -0.007(8) 0.008(8) -0.018(7)
C36 0.052(10) 0.124(18) 0.134(19) -0.046(15) 0.014(11) -0.016(11)
O37 0.078(5) 0.023(3) 0.076(5) 0.008(4) 0.015(4) 0.009(3)
C38 0.075(9) 0.027(7) 0.071(9) 0.008(7) 0.008(8) 0.003(7)
C39 0.076(9) 0.012(6) 0.064(8) 0.008(6) 0.001(7) 0.005(6)
C40 0.080(9) 0.037(7) 0.081(9) 0.011(7) 0.011(8) 0.013(7)
O41 0.041(4) 0.038(5) 0.040(4) 0.006(4) -0.003(3) 0.013(4)
C42 0.049(7) 0.053(8) 0.039(7) 0.005(6) -0.001(6) -0.009(6)
C43 0.067(9) 0.066(9) 0.038(7) -0.010(7) 0.011(6) 0.027(8)
C44 0.051(8) 0.104(12) 0.038(7) -0.008(8) -0.001(6) -0.010(8)
Hg45 0.0580(3) 0.0413(2) 0.0391(3) -0.0036(3) -0.0106(2) -0.0029(3)
Cl46 0.065(2) 0.0490(19) 0.060(2) 0.0037(16) -0.0129(17) -0.0145(17)
C101 0.054(6) 0.033(6) 0.036(5) -0.004(5) -0.006(5) -0.004(5)
S102 0.067(2) 0.0378(16) 0.0321(15) -0.0071(16) -0.0102(14) -0.0061(18)
C103 0.077(8) 0.041(6) 0.019(4) -0.013(6) -0.019(5) 0.009(8)
C104 0.057(7) 0.056(7) 0.024(5) -0.008(7) 0.000(5) 0.000(8)
C105 0.073(8) 0.044(6) 0.028(5) 0.003(5) -0.020(5) -0.009(6)
C106 0.088(9) 0.056(7) 0.022(5) 0.010(5) -0.016(6) -0.007(6)
C107 0.071(8) 0.045(6) 0.028(5) -0.004(5) -0.014(5) -0.005(6)
S108 0.106(3) 0.059(2) 0.0380(18) 0.0198(17) -0.0170(19) -0.029(2)
C109 0.066(8) 0.014(5) 0.046(7) 0.004(5) -0.003(6) -0.005(5)
C110 0.071(9) 0.030(6) 0.045(7) 0.005(5) 0.010(6) -0.004(6)
C111 0.045(7) 0.037(7) 0.060(9) 0.012(6) -0.013(6) -0.005(6)
C112 0.065(9) 0.032(7) 0.042(7) 0.009(5) -0.014(6) 0.005(6)
C113 0.063(8) 0.013(5) 0.052(7) -0.004(5) -0.004(6) 0.002(5)
S114 0.077(2) 0.0257(14) 0.056(2) -0.0067(15) 0.0174(17) 0.0023(16)
C115 0.066(8) 0.038(7) 0.032(6) -0.008(5) 0.010(6) -0.001(6)
C116 0.074(9) 0.041(7) 0.033(6) -0.018(6) 0.009(6) -0.012(6)
C117 0.066(9) 0.052(8) 0.047(8) -0.015(6) 0.013(7) -0.012(7)
C118 0.089(11) 0.032(7) 0.037(7) -0.002(5) 0.001(7) -0.020(7)
C119 0.076(9) 0.032(6) 0.024(5) -0.012(5) -0.006(6) -0.010(6)
S120 0.101(3) 0.0325(17) 0.0261(15) 0.0061(11) -0.0102(16) -0.0079(16)
C121 0.084(9) 0.015(5) 0.026(6) -0.002(4) -0.007(6) -0.008(5)
C122 0.070(9) 0.026(6) 0.053(7) 0.002(6) -0.024(6) -0.006(6)
C123 0.065(9) 0.021(6) 0.072(10) 0.013(6) -0.014(7) 0.001(6)
C124 0.050(6) 0.033(6) 0.049(6) -0.015(5) -0.005(5) 0.003(5)
C125 0.082(10) 0.039(7) 0.028(6) 0.007(6) -0.021(7) -0.030(7)
C126 0.051(7) 0.031(7) 0.059(8) 0.011(6) -0.004(6) -0.010(6)
C127 0.074(9) 0.033(6) 0.031(6) -0.016(5) 0.008(6) 0.004(6)
C128 0.053(7) 0.015(5) 0.030(6) 0.006(4) -0.009(5) 0.009(5)
O129 0.082(6) 0.070(6) 0.050(5) 0.041(5) -0.032(5) -0.026(5)
C130 0.075(10) 0.130(16) 0.057(9) 0.034(10) -0.034(8) -0.026(10)
C131 0.086(12) 0.091(12) 0.084(11) 0.037(10) -0.007(9) 0.003(10)
C132 0.096(9) 0.101(9) 0.082(8) 0.037(7) -0.017(7) 0.001(7)
O133 0.068(6) 0.027(4) 0.058(5) 0.016(4) -0.003(4) -0.015(4)
C134 0.053(8) 0.059(9) 0.096(12) 0.010(9) -0.001(8) 0.001(7)
C135 0.071(10) 0.087(12) 0.072(10) -0.042(9) 0.026(8) -0.029(9)
C136 0.057(11) 0.14(2) 0.127(19) -0.042(16) 0.009(11) 0.004(12)
O137 0.049(6) 0.038(4) 0.027(4) -0.006(4) -0.008(4) 0.002(4)
C138 0.046(7) 0.045(7) 0.031(6) -0.006(6) -0.015(6) -0.001(6)
C139 0.062(8) 0.050(7) 0.034(6) -0.005(6) -0.015(6) -0.005(7)
C140 0.060(8) 0.051(7) 0.046(7) 0.001(6) -0.008(7) 0.006(7)
O141 0.061(5) 0.031(5) 0.026(4) -0.004(3) -0.006(3) -0.009(4)
C142 0.061(8) 0.047(7) 0.033(7) 0.003(5) -0.001(6) 0.006(6)
C143 0.052(7) 0.088(12) 0.054(8) -0.015(9) -0.004(6) -0.019(9)
C144 0.054(9) 0.139(17) 0.051(9) -0.022(10) -0.001(7) -0.003(10)
Hg145 0.0526(4) 0.0449(4) 0.0325(4) -0.0043(3) -0.0107(3) -0.0056(4)
Cl146 0.097(3) 0.069(3) 0.063(2) 0.005(2) -0.028(2) -0.028(2)
Hg147 0.0720(11) 0.0458(9) 0.0448(8) 0.0007(7) 0.0047(8) -0.0017(8)
C230 0.058(9) 0.059(10) 0.062(10) 0.009(9) -0.020(9) -0.025(9)
C231 0.062(9) 0.056(9) 0.059(9) 0.003(8) -0.015(8) -0.008(9)
C232 0.058(9) 0.059(9) 0.066(10) 0.004(9) -0.016(9) -0.014(8)
C238 0.079(10) 0.027(9) 0.073(11) 0.011(10) 0.025(10) 0.005(9)
C239 0.079(11) 0.018(9) 0.082(10) 0.006(9) 0.017(10) 0.006(9)
C240 0.080(11) 0.012(9) 0.080(11) 0.004(9) 0.010(10) 0.010(9)
O337 0.049(6) 0.038(4) 0.027(5) -0.006(4) -0.008(4) 0.002(4)
C338 0.054(11) 0.033(9) 0.015(9) -0.002(8) -0.004(10) 0.008(10)
C339 0.050(10) 0.030(9) 0.031(9) -0.012(9) -0.002(9) 0.007(9)
C340 0.046(10) 0.045(10) 0.027(9) -0.004(9) -0.009(9) 0.003(9)

loop_
_atom_type_symbol
_atom_type_scat_dispersion_real
_atom_type_scat_dispersion_imag
_atom_type_scat_Cromer_Mann_a1
_atom_type_scat_Cromer_Mann_b1
_atom_type_scat_Cromer_Mann_a2
_atom_type_scat_Cromer_Mann_b2
_atom_type_scat_Cromer_Mann_a3
_atom_type_scat_Cromer_Mann_b3
_atom_type_scat_Cromer_Mann_a4
_atom_type_scat_Cromer_Mann_b4
_atom_type_scat_Cromer_Mann_c
_atom_type_scat_source
C 0.0181 0.0091 2.3100 20.8439 1.0200 10.2075 1.5886 0.5687 0.8650 51.6512 0.2156 'International Tables Vol C 4.2.6.8 and 6.1.1.4'
H 0.0000 0.0000 0.4930 10.5109 0.3229 26.1257 0.1402 3.1424 0.0408 57.7998 0.0030 'International Tables Vol C 4.2.6.8 and 6.1.1.4'
O 0.0492 0.0322 3.0485 13.2771 2.2868 5.7011 1.5463 0.3239 0.8670 32.9089 0.2508 'International Tables Vol C 4.2.6.8 and 6.1.1.4'
S 0.3331 0.5567 6.9053 1.4679 5.2034 22.2151 1.4379 0.2536 1.5863 56.1720 0.8669 'International Tables Vol C 4.2.6.8 and 6.1.1.4'
Cl 0.3639 0.7018 11.4604 0.0104 7.1964 1.1662 6.2556 18.5194 1.6455 47.7784 -9.5574 'International Tables Vol C 4.2.6.8 and 6.1.1.4'
Hg -4.2923 7.6849 20.6809 0.5450 19.0417 8.4484 21.6575 1.5729 5.9676 38.3246 12.6089 'International Tables Vol C 4.2.6.8 and 6.1.1.4'

loop_
_geom_angle_atom_site_label_1
_geom_angle_atom_site_label_2
_geom_angle_atom_site_label_3
_geom_angle_site_symmetry_3
_geom_angle
_geom_angle_publ_flag
S2 C1 C24 . 115.7(9) yes
S2 C1 C28 . 123.1(9) yes
C24 C1 C28 . 120.8(11) yes
C1 S2 C3 . 108.5(5) yes
S2 C3 C4 . 118.4(9) yes
S2 C3 C25 . 122.3(9) yes
C4 C3 C25 . 119.0(12) yes
C3 C4 C5 . 119.3(12) yes
C3 C4 Hg45 . 117.1(10) yes
C5 C4 Hg45 . 123.6(9) yes
C4 C5 C6 . 122.1(12) yes
C4 C5 H51 . 119.1 no
C6 C5 H51 . 118.8 no
C5 C6 C7 . 121.3(12) yes
C5 C6 H61 . 119.9 no
C7 C6 H61 . 118.7 no
C6 C7 S8 . 120.1(10) yes
C6 C7 C25 . 116.6(12) yes
S8 C7 C25 . 123.1(12) yes
C7 S8 C9 . 108.1(6) yes
S8 C9 C10 . 115.4(10) yes
S8 C9 C26 . 125.0(11) yes
C10 C9 C26 . 119.2(12) yes
C9 C10 C11 . 120.8(13) yes
C9 C10 H101 . 119.6 no
C11 C10 H101 . 119.5 no
C10 C11 C12 . 120.4(13) yes
C10 C11 H111 . 121.1 no
C12 C11 H111 . 118.5 no
C11 C12 C13 . 119.6(11) yes
C11 C12 H121 . 120.9 no
C13 C12 H121 . 119.5 no
C12 C13 S14 . 114.9(9) yes
C12 C13 C26 . 119.6(11) yes
S14 C13 C26 . 125.3(9) yes
C13 S14 C15 . 108.3(6) yes
S14 C15 C16 . 118.4(10) yes
S14 C15 C27 . 125.9(10) yes
C16 C15 C27 . 115.2(12) yes
C15 C16 C17 . 121.9(14) yes
C15 C16 H161 . 119.2 no
C17 C16 H161 . 118.8 no
C16 C17 C18 . 120.9(14) yes
C16 C17 H171 . 119.5 no
C18 C17 H171 . 119.6 no
C17 C18 C19 . 122.6(13) yes
C17 C18 H181 . 119.2 no
C19 C18 H181 . 118.3 no
C18 C19 S20 . 120.4(11) yes
C18 C19 C27 . 116.2(13) yes
S20 C19 C27 . 122.9(12) yes
C19 S20 C21 . 108.3(6) yes
S20 C21 C22 . 113.0(9) yes
S20 C21 C28 . 125.5(10) yes
C22 C21 C28 . 121.2(12) yes
C21 C22 C23 . 118.9(11) yes
C21 C22 H221 . 121.3 no
C23 C22 H221 . 119.8 no
C22 C23 C24 . 119.6(12) yes
C22 C23 H231 . 119.7 no
C24 C23 H231 . 120.8 no
C1 C24 C23 . 120.2(13) yes
C1 C24 H241 . 120.4 no
C23 C24 H241 . 119.4 no
C7 C25 C3 . 121.2(12) yes
C7 C25 O29 . 118.0(13) yes
C3 C25 O29 . 120.8(11) yes
C13 C26 C9 . 120.2(11) yes
C13 C26 O33 . 116.3(10) yes
C9 C26 O33 . 123.5(11) yes
C19 C27 C15 . 123.1(13) yes
C19 C27 O37 . 118.6(12) yes
C15 C27 O37 . 118.2(11) yes
C21 C28 C1 . 119.3(12) yes
C21 C28 O41 . 120.1(11) yes
C1 C28 O41 . 120.6(10) yes
C25 O29 C30 . 116.7(11) yes
C25 O29 C230 . 104.4(11) yes
O29 C30 C31 . 109.3(9) yes
O29 C30 H302 . 110.0 no
C31 C30 H302 . 109.8 no
O29 C30 H301 . 108.4 no
C31 C30 H301 . 109.8 no
H302 C30 H301 . 109.5 no
C30 C31 C32 . 109.5(9) yes
C30 C31 H312 . 109.9 no
C32 C31 H312 . 109.9 no
C30 C31 H311 . 109.4 no
C32 C31 H311 . 108.7 no
H312 C31 H311 . 109.5 no
C31 C32 H322 . 110.1 no
C31 C32 H323 . 108.0 no
H322 C32 H323 . 109.6 no
C31 C32 H321 . 109.2 no
H322 C32 H321 . 109.8 no
H323 C32 H321 . 110.0 no
C26 O33 C34 . 112.7(9) yes
O33 C34 C35 . 106.9(12) yes
O33 C34 H342 . 111.8 no
C35 C34 H342 . 109.2 no
O33 C34 H341 . 109.7 no
C35 C34 H341 . 109.0 no
H342 C34 H341 . 110.1 no
C34 C35 C36 . 107.4(14) yes
C34 C35 H351 . 109.7 no
C36 C35 H351 . 112.3 no
C34 C35 H352 . 109.1 no
C36 C35 H352 . 109.2 no
H351 C35 H352 . 109.1 no
C35 C36 H362 . 106.9 no
C35 C36 H363 . 108.6 no
H362 C36 H363 . 110.6 no
C35 C36 H361 . 110.4 no
H362 C36 H361 . 110.2 no
H363 C36 H361 . 110.0 no
C27 O37 C38 . 111.8(10) yes
C27 O37 C238 . 135.8(14) yes
O37 C38 C39 . 109.4(8) yes
O37 C38 H382 . 106.9 no
C39 C38 H382 . 106.9 no
O37 C38 H381 . 111.3 no
C39 C38 H381 . 112.5 no
H382 C38 H381 . 109.7 no
C38 C39 C40 . 111.4(8) yes
C38 C39 H391 . 109.1 no
C40 C39 H391 . 112.1 no
C38 C39 H392 . 107.2 no
C40 C39 H392 . 107.0 no
H391 C39 H392 . 109.9 no
C39 C40 H403 . 108.1 no
C39 C40 H401 . 109.2 no
H403 C40 H401 . 108.7 no
C39 C40 H402 . 112.8 no
H403 C40 H402 . 108.8 no
H401 C40 H402 . 109.1 no
C28 O41 C42 . 115.6(9) yes
O41 C42 C43 . 108.3(11) yes
O41 C42 H421 . 109.3 no
C43 C42 H421 . 110.3 no
O41 C42 H422 . 109.8 no
C43 C42 H422 . 109.0 no
H421 C42 H422 . 110.1 no
C42 C43 C44 . 113.1(14) yes
C42 C43 H431 . 108.4 no
C44 C43 H431 . 106.5 no
C42 C43 H432 . 109.7 no
C44 C43 H432 . 109.4 no
H431 C43 H432 . 109.6 no
C43 C44 H443 . 111.7 no
C43 C44 H442 . 108.4 no
H443 C44 H442 . 109.5 no
C43 C44 H441 . 106.9 no
H443 C44 H441 . 110.7 no
H442 C44 H441 . 109.5 no
C4 Hg45 Cl46 . 175.1(3) yes
S102 C101 C124 . 117.5(10) yes
S102 C101 C128 . 120.9(9) yes
C124 C101 C128 . 121.0(11) yes
C101 S102 C103 . 107.7(6) yes
S102 C103 C104 . 113.2(13) yes
S102 C103 C125 . 123.6(10) yes
C104 C103 C125 . 122.4(15) yes
C103 C104 C105 . 118.9(15) yes
C103 C104 Hg145 . 121.1(13) yes
C105 C104 Hg145 . 119.7(9) yes
C103 C104 C105 . 118.9(15) yes
C103 C104 H1041 . 119.8 no
C105 C104 H1041 . 121.4 no
C104 C105 C106 . 117.6(13) yes
C104 C105 H1051 . 121.2 no
C106 C105 H1051 . 121.2 no
C105 C106 C107 . 120.8(12) yes
C105 C106 H1061 . 120.3 no
C107 C106 H1061 . 118.9 no
C106 C107 S108 . 115.3(10) yes
C106 C107 C125 . 120.5(13) yes
S108 C107 C125 . 123.4(11) yes
C107 S108 C109 . 107.0(5) yes
S108 C109 C110 . 114.7(10) yes
S108 C109 C126 . 124.8(10) yes
C110 C109 C126 . 120.1(12) yes
C109 C110 C111 . 119.0(13) yes
C109 C110 H1101 . 120.6 no
C111 C110 H1101 . 120.4 no
C110 C111 C112 . 120.1(13) yes
C110 C111 H1111 . 119.7 no
C112 C111 H1111 . 120.3 no
C111 C112 C113 . 121.9(13) yes
C111 C112 H1121 . 117.9 no
C113 C112 H1121 . 120.1 no
C112 C113 S114 . 118.1(10) yes
C112 C113 C126 . 119.4(13) yes
S114 C113 C126 . 121.5(11) yes
C113 S114 C115 . 108.1(5) yes
S114 C115 C116 . 114.3(10) yes
S114 C115 C127 . 119.4(10) yes
C116 C115 C127 . 125.5(13) yes
C115 C116 C117 . 118.9(13) yes
C115 C116 H1161 . 120.2 no
C117 C116 H1161 . 120.9 no
C115 C116 C117 . 118.9(13) yes
C115 C116 Hg147 . 124.8(10) yes
C117 C116 Hg147 . 113.9(10) yes
C116 C117 C118 . 118.1(13) yes
C116 C117 H1171 . 121.3 no
C118 C117 H1171 . 120.6 no
C117 C118 C119 . 119.9(12) yes
C117 C118 H1181 . 119.9 no
C119 C118 H1181 . 120.2 no
C118 C119 S120 . 115.2(10) yes
C118 C119 C127 . 123.5(12) yes
S120 C119 C127 . 120.8(11) yes
C119 S120 C121 . 108.4(6) yes
S120 C121 C122 . 119.9(10) yes
S120 C121 C128 . 122.0(11) yes
C122 C121 C128 . 117.4(12) yes
C121 C122 C123 . 123.5(13) yes
C121 C122 H1221 . 116.7 no
C123 C122 H1221 . 119.8 no
C122 C123 C124 . 121.2(13) yes
C122 C123 H1231 . 118.6 no
C124 C123 H1231 . 120.2 no
C123 C124 C101 . 118.9(13) yes
C123 C124 H1241 . 120.6 no
C101 C124 H1241 . 120.5 no
C107 C125 C103 . 119.5(13) yes
C107 C125 O129 . 120.0(12) yes
C103 C125 O129 . 120.4(13) yes
C109 C126 C113 . 119.4(12) yes
C109 C126 O133 . 119.1(12) yes
C113 C126 O133 . 121.3(13) yes
C115 C127 C119 . 114.0(12) yes
C115 C127 O137 . 126.2(12) yes
C119 C127 O137 . 119.8(11) yes
C115 C127 C119 . 114.0(12) yes
C115 C127 O337 . 119.3(17) yes
C119 C127 O337 . 119.5(16) yes
C101 C128 C121 . 117.7(11) yes
C101 C128 O141 . 119.5(10) yes
C121 C128 O141 . 122.6(11) yes
C125 O129 C130 . 115.4(11) yes
O129 C130 C131 . 106.4(13) yes
O129 C130 H1301 . 110.0 no
C131 C130 H1301 . 109.6 no
O129 C130 H1302 . 110.7 no
C131 C130 H1302 . 110.1 no
H1301 C130 H1302 . 110.0 no
C130 C131 C132 . 109.3(16) yes
C130 C131 H1312 . 109.9 no
C132 C131 H1312 . 110.6 no
C130 C131 H1311 . 109.2 no
C132 C131 H1311 . 108.5 no
H1312 C131 H1311 . 109.3 no
C131 C132 H1321 . 106.8 no
C131 C132 H1322 . 108.0 no
H1321 C132 H1322 . 110.9 no
C131 C132 H1323 . 109.2 no
H1321 C132 H1323 . 111.2 no
H1322 C132 H1323 . 110.7 no
C126 O133 C134 . 114.2(10) yes
O133 C134 C135 . 108.7(14) yes
O133 C134 H1341 . 109.8 no
C135 C134 H1341 . 109.7 no
O133 C134 H1342 . 109.8 no
C135 C134 H1342 . 109.4 no
H1341 C134 H1342 . 109.5 no
C134 C135 C136 . 114.6(18) yes
C134 C135 H1351 . 108.3 no
C136 C135 H1351 . 110.7 no
C134 C135 H1352 . 108.9 no
C136 C135 H1352 . 104.5 no
H1351 C135 H1352 . 109.7 no
C135 C136 H1363 . 110.7 no
C135 C136 H1362 . 109.5 no
H1363 C136 H1362 . 109.5 no
C135 C136 H1361 . 108.2 no
H1363 C136 H1361 . 109.5 no
H1362 C136 H1361 . 109.5 no
C127 O137 C138 . 116.2(10) yes
O137 C138 C139 . 109.6(7) yes
O137 C138 H1382 . 108.7 no
C139 C138 H1382 . 108.8 no
O137 C138 H1381 . 110.2 no
C139 C138 H1381 . 110.0 no
H1382 C138 H1381 . 109.5 no
C138 C139 C140 . 112.5(8) yes
C138 C139 H1392 . 109.2 no
C140 C139 H1392 . 109.0 no
C138 C139 H1391 . 109.0 no
C140 C139 H1391 . 107.6 no
H1392 C139 H1391 . 109.5 no
C139 C140 H1402 . 110.3 no
C139 C140 H1401 . 108.4 no
H1402 C140 H1401 . 109.5 no
C139 C140 H1403 . 109.7 no
H1402 C140 H1403 . 109.5 no
H1401 C140 H1403 . 109.5 no
C128 O141 C142 . 115.4(9) yes
O141 C142 C143 . 108.4(11) yes
O141 C142 H1421 . 109.7 no
C143 C142 H1421 . 108.8 no
O141 C142 H1422 . 110.2 no
C143 C142 H1422 . 110.3 no
H1421 C142 H1422 . 109.4 no
C142 C143 C144 . 111.5(16) yes
C142 C143 H1432 . 109.1 no
C144 C143 H1432 . 110.2 no
C142 C143 H1431 . 108.6 no
C144 C143 H1431 . 107.7 no
H1432 C143 H1431 . 109.7 no
C143 C144 H1443 . 107.8 no
C143 C144 H1441 . 108.9 no
H1443 C144 H1441 . 109.8 no
C143 C144 H1442 . 111.2 no
H1443 C144 H1442 . 109.4 no
H1441 C144 H1442 . 109.7 no
C104 Hg145 Cl146 . 175.3(3) yes
C116 Hg147 Cl146 2_646 175.5(4) yes
O29 C230 C231 . 110.3(9) yes
O29 C230 H2302 . 111.0 no
C231 C230 H2302 . 112.6 no
O29 C230 H2301 . 106.7 no
C231 C230 H2301 . 106.5 no
H2302 C230 H2301 . 109.5 no
C230 C231 C232 . 109.6(9) yes
C230 C231 H2311 . 108.8 no
C232 C231 H2311 . 103.6 no
C230 C231 H2312 . 112.5 no
C232 C231 H2312 . 112.5 no
H2311 C231 H2312 . 109.4 no
C231 C232 H2323 . 109.1 no
C231 C232 H2321 . 113.1 no
H2323 C232 H2321 . 110.4 no
C231 C232 H2322 . 103.3 no
H2323 C232 H2322 . 110.5 no
H2321 C232 H2322 . 110.2 no
O37 C238 C239 . 109.4(9) yes
O37 C238 H2381 . 114.5 no
C239 C238 H2381 . 114.0 no
O37 C238 H2382 . 107.5 no
C239 C238 H2382 . 100.9 no
H2381 C238 H2382 . 109.5 no
C238 C239 C240 . 107.8(9) yes
C238 C239 H2391 . 110.5 no
C240 C239 H2391 . 109.8 no
C238 C239 H2392 . 109.2 no
C240 C239 H2392 . 110.1 no
H2391 C239 H2392 . 109.5 no
C239 C240 H2403 . 103.7 no
C239 C240 H2402 . 114.8 no
H2403 C240 H2402 . 109.5 no
C239 C240 H2401 . 109.9 no
H2403 C240 H2401 . 109.4 no
H2402 C240 H2401 . 109.4 no
C127 O337 C338 . 105.1(19) yes
O337 C338 C339 . 108.7(9) yes
O337 C338 H3381 . 107.7 no
C339 C338 H3381 . 107.8 no
O337 C338 H3382 . 110.0 no
C339 C338 H3382 . 113.0 no
H3381 C338 H3382 . 109.5 no
C338 C339 C340 . 109.3(9) yes
C338 C339 H3392 . 112.9 no
C340 C339 H3392 . 109.3 no
C338 C339 H3391 . 107.3 no
C340 C339 H3391 . 108.4 no
H3392 C339 H3391 . 109.5 no
C339 C340 H3403 . 111.0 no
C339 C340 H3402 . 108.3 no
H3403 C340 H3402 . 109.5 no
C339 C340 H3401 . 109.2 no
H3403 C340 H3401 . 109.5 no
H3402 C340 H3401 . 109.5 no

loop_
_geom_bond_atom_site_label_1
_geom_bond_atom_site_label_2
_geom_bond_site_symmetry_2
_geom_bond_distance
_geom_bond_publ_flag
C1 S2 . 1.765(10) yes
C1 C24 . 1.413(17) yes
C1 C28 . 1.356(16) yes
S2 C3 . 1.761(14) yes
C3 C4 . 1.370(16) yes
C3 C25 . 1.394(18) yes
C4 C5 . 1.390(19) yes
C4 Hg45 . 2.063(13) yes
C5 C6 . 1.332(19) yes
C5 H51 . 0.950 no
C6 C7 . 1.39(2) yes
C6 H61 . 0.934 no
C7 S8 . 1.746(13) yes
C7 C25 . 1.425(18) yes
S8 C9 . 1.748(14) yes
C9 C10 . 1.457(19) yes
C9 C26 . 1.360(18) yes
C10 C11 . 1.352(19) yes
C10 H101 . 0.932 no
C11 C12 . 1.408(18) yes
C11 H111 . 0.928 no
C12 C13 . 1.413(16) yes
C12 H121 . 0.928 no
C13 S14 . 1.761(12) yes
C13 C26 . 1.432(16) yes
S14 C15 . 1.731(12) yes
C15 C16 . 1.428(19) yes
C15 C27 . 1.402(18) yes
C16 C17 . 1.32(2) yes
C16 H161 . 0.920 no
C17 C18 . 1.37(2) yes
C17 H171 . 0.929 no
C18 C19 . 1.37(2) yes
C18 H181 . 0.931 no
C19 S20 . 1.750(13) yes
C19 C27 . 1.408(18) yes
S20 C21 . 1.783(14) yes
C21 C22 . 1.396(18) yes
C21 C28 . 1.396(16) yes
C22 C23 . 1.407(19) yes
C22 H221 . 0.929 no
C23 C24 . 1.378(18) yes
C23 H231 . 0.925 no
C24 H241 . 0.943 no
C25 O29 . 1.404(15) yes
C26 O33 . 1.367(14) yes
C27 O37 . 1.386(17) yes
C28 O41 . 1.366(14) yes
O29 C30 . 1.29(2) yes
O29 C230 . 1.67(3) yes
C30 C31 . 1.49(3) yes
C30 H302 . 0.950 no
C30 H301 . 0.950 no
C31 C32 . 1.51(3) yes
C31 H312 . 0.972 no
C31 H311 . 0.969 no
C32 H322 . 0.959 no
C32 H323 . 0.959 no
C32 H321 . 0.961 no
O33 C34 . 1.421(16) yes
C34 C35 . 1.544(18) yes
C34 H342 . 0.961 no
C34 H341 . 0.970 no
C35 C36 . 1.56(3) yes
C35 H351 . 0.966 no
C35 H352 . 0.966 no
C36 H362 . 0.976 no
C36 H363 . 0.977 no
C36 H361 . 0.974 no
O37 C38 . 1.57(2) yes
O37 C238 . 1.22(3) yes
C38 C39 . 1.56(2) yes
C38 H382 . 0.980 no
C38 H381 . 0.979 no
C39 C40 . 1.52(2) yes
C39 H391 . 0.966 no
C39 H392 . 0.965 no
C40 H403 . 0.963 no
C40 H401 . 0.959 no
C40 H402 . 0.967 no
O41 C42 . 1.443(15) yes
C42 C43 . 1.482(18) yes
C42 H421 . 0.962 no
C42 H422 . 0.973 no
C43 C44 . 1.53(2) yes
C43 H431 . 0.964 no
C43 H432 . 0.966 no
C44 H443 . 0.961 no
C44 H442 . 0.958 no
C44 H441 . 0.963 no
Hg45 Cl46 . 2.286(4) yes
C101 S102 . 1.775(12) yes
C101 C124 . 1.351(18) yes
C101 C128 . 1.455(17) yes
S102 C103 . 1.800(16) yes
C103 C104 . 1.407(16) yes
C103 C125 . 1.35(2) yes
C104 C105 . 1.40(2) yes
C104 Hg145 . 2.047(17) yes
C104 C105 . 1.40(2) yes
C104 H1041 . 0.950 no
C105 C106 . 1.427(19) yes
C105 H1051 . 0.950 no
C106 C107 . 1.379(19) yes
C106 H1061 . 0.937 no
C107 S108 . 1.796(14) yes
C107 C125 . 1.370(19) yes
S108 C109 . 1.803(13) yes
C109 C110 . 1.353(19) yes
C109 C126 . 1.42(2) yes
C110 C111 . 1.417(19) yes
C110 H1101 . 0.930 no
C111 C112 . 1.342(19) yes
C111 H1111 . 0.928 no
C112 C113 . 1.363(18) yes
C112 H1121 . 0.927 no
C113 S114 . 1.750(13) yes
C113 C126 . 1.382(18) yes
S114 C115 . 1.830(14) yes
C115 C116 . 1.327(18) yes
C115 C127 . 1.399(18) yes
C116 C117 . 1.446(19) yes
C116 H1161 . 0.950 no
C116 C117 . 1.446(19) yes
C116 Hg147 . 2.053(15) yes
C117 C118 . 1.37(2) yes
C117 H1171 . 0.950 no
C118 C119 . 1.39(2) yes
C118 H1181 . 0.925 no
C119 S120 . 1.804(13) yes
C119 C127 . 1.391(18) yes
S120 C121 . 1.757(13) yes
C121 C122 . 1.41(2) yes
C121 C128 . 1.397(16) yes
C122 C123 . 1.30(2) yes
C122 H1221 . 0.929 no
C123 C124 . 1.390(18) yes
C123 H1231 . 0.926 no
C124 H1241 . 0.943 no
C125 O129 . 1.335(17) yes
C126 O133 . 1.383(15) yes
C127 O137 . 1.409(17) yes
C127 O337 . 1.31(3) yes
C128 O141 . 1.342(13) yes
O129 C130 . 1.36(2) yes
C130 C131 . 1.49(2) yes
C130 H1301 . 0.965 no
C130 H1302 . 0.968 no
C131 C132 . 1.46(2) yes
C131 H1312 . 0.973 no
C131 H1311 . 0.981 no
C132 H1321 . 0.965 no
C132 H1322 . 0.963 no
C132 H1323 . 0.971 no
O133 C134 . 1.487(18) yes
C134 C135 . 1.46(2) yes
C134 H1341 . 0.967 no
C134 H1342 . 0.971 no
C135 C136 . 1.45(3) yes
C135 H1351 . 0.968 no
C135 H1352 . 0.968 no
C136 H1363 . 0.950 no
C136 H1362 . 0.950 no
C136 H1361 . 0.950 no
O137 C138 . 1.431(16) yes
C138 C139 . 1.51(2) yes
C138 H1382 . 0.950 no
C138 H1381 . 0.950 no
C139 C140 . 1.50(2) yes
C139 H1392 . 0.950 no
C139 H1391 . 0.950 no
C140 H1402 . 0.950 no
C140 H1401 . 0.950 no
C140 H1403 . 0.950 no
O141 C142 . 1.434(16) yes
C142 C143 . 1.50(2) yes
C142 H1421 . 0.965 no
C142 H1422 . 0.965 no
C143 C144 . 1.49(2) yes
C143 H1432 . 0.964 no
C143 H1431 . 0.972 no
C144 H1443 . 0.957 no
C144 H1441 . 0.961 no
C144 H1442 . 0.963 no
Hg145 Cl146 . 2.311(4) yes
Cl146 Hg147 2_656 2.321(4) yes
C230 C231 . 1.68(3) yes
C230 H2302 . 0.950 no
C230 H2301 . 0.950 no
C231 C232 . 1.55(3) yes
C231 H2311 . 0.970 no
C231 H2312 . 0.967 no
C232 H2323 . 0.987 no
C232 H2321 . 0.986 no
C232 H2322 . 0.987 no
C238 C239 . 1.49(4) yes
C238 H2381 . 0.950 no
C238 H2382 . 0.950 no
C239 C240 . 1.48(4) yes
C239 H2391 . 0.950 no
C239 H2392 . 0.950 no
C240 H2403 . 0.962 no
C240 H2402 . 0.964 no
C240 H2401 . 0.962 no
O337 C338 . 1.41(3) yes
C338 C339 . 1.56(4) yes
C338 H3381 . 0.950 no
C338 H3382 . 0.950 no
C339 C340 . 1.51(3) yes
C339 H3392 . 0.950 no
C339 H3391 . 0.950 no
C340 H3403 . 0.950 no
C340 H3402 . 0.950 no
C340 H3401 . 0.950 no
